data_2219781
loop_
_publ_author_name
'Ramesh, P.'
'Subbiahpandi, A.'
'Manikannan, Ramaiyan'
'Muthusubramanian, S.'
'Ponnuswamy, M. N.'

_publ_section_title
4-(4-Chlorophenylsulfanyl)-1-[(<i>E</i>)-2-(4-chlorophenylsulfanyl)-1-phenylethenyl]-3-phenyl-1<i>H</i>-pyrazole
_journal_coeditor_code BT2789
_journal_issue 11
_journal_name_full 'Acta Crystallographica Section E'
_journal_page_first o2054
_journal_page_last o2055
_journal_paper_doi 10.1107/S1600536808031231
_journal_volume 64
_journal_year 2008
_chemical_formula_iupac 'C29 H20 Cl2 N2 S2'
_chemical_formula_moiety 'C29 H20 Cl2 N2 S2'
_chemical_formula_sum 'C29 H20 Cl2 N2 S2'
_chemical_formula_weight 531.49
_chemical_name_systematic
4-(4-Chlorophenylsulfanyl)-1-[(<i>E</i>)-2-(4-chlorophenylsulfanyl)-1-phenylethenyl]-3-phenyl-1<i>H</i>-pyrazole
_space_group_IT_number 14
_symmetry_cell_setting monoclinic
_symmetry_space_group_name_Hall '-P 2ybc'
_symmetry_space_group_name_H-M 'P 1 21/c 1'
_atom_sites_solution_hydrogens geom
_atom_sites_solution_primary direct
_atom_sites_solution_secondary difmap
_audit_creation_method SHELXL-97
_cell_angle_alpha 90.00
_cell_angle_beta 108.181(2)
_cell_angle_gamma 90.00
_cell_formula_units_Z 4
_cell_length_a 12.3808(4)
_cell_length_b 21.4667(7)
_cell_length_c 10.4281(4)
_cell_measurement_reflns_used 4538
_cell_measurement_temperature 293(2)
_cell_measurement_theta_max 28.41
_cell_measurement_theta_min 1.90
_cell_volume 2633.16(16)
_computing_cell_refinement 'APEX2 (Bruker, 2004)'
_computing_data_collection 'APEX2 (Bruker, 2004)'
_computing_data_reduction 'SAINT (Bruker, 2004)'
_computing_molecular_graphics 'ORTEP-3 (Farrugia, 1997)'
_computing_publication_material 'SHELXL97 (Sheldrick, 2008) and PLATON (Spek, 2003)'
_computing_structure_refinement 'SHELXL97 (Sheldrick, 2008)'
_computing_structure_solution 'SHELXS97 (Sheldrick, 2008)'
_diffrn_ambient_temperature 293(2)
_diffrn_measured_fraction_theta_full 1.000
_diffrn_measured_fraction_theta_max 0.999
_diffrn_measurement_device_type 'Bruker Kappa APEXII'
_diffrn_measurement_method '\w and \f'
_diffrn_radiation_monochromator graphite
_diffrn_radiation_source 'fine-focus sealed tube'
_diffrn_radiation_type MoK\a
_diffrn_radiation_wavelength 0.71073
_diffrn_reflns_av_R_equivalents 0.0272
_diffrn_reflns_av_sigmaI/netI 0.0264
_diffrn_reflns_limit_h_max 16
_diffrn_reflns_limit_h_min -9
_diffrn_reflns_limit_k_max 28
_diffrn_reflns_limit_k_min -28
_diffrn_reflns_limit_l_max 13
_diffrn_reflns_limit_l_min -13
_diffrn_reflns_number 31420
_diffrn_reflns_theta_full 25.00
_diffrn_reflns_theta_max 28.41
_diffrn_reflns_theta_min 1.90
_diffrn_standards_decay_% 0
_diffrn_standards_interval_count 0
_diffrn_standards_number 0
_exptl_absorpt_coefficient_mu 0.426
_exptl_absorpt_correction_T_max 0.9272
_exptl_absorpt_correction_T_min 0.8828
_exptl_absorpt_correction_type multi-scan
_exptl_absorpt_process_details '(SADABS; Sheldrick, 2001)'
_exptl_crystal_colour Colorless
_exptl_crystal_density_diffrn 1.341
_exptl_crystal_density_method 'not measured'
_exptl_crystal_description Block
_exptl_crystal_F_000 1096
_exptl_crystal_size_max 0.30
_exptl_crystal_size_mid 0.20
_exptl_crystal_size_min 0.18
_refine_diff_density_max 0.583
_refine_diff_density_min -0.559
_refine_ls_extinction_method none
_refine_ls_goodness_of_fit_ref 1.017
_refine_ls_hydrogen_treatment constr
_refine_ls_matrix_type full
_refine_ls_number_parameters 316
_refine_ls_number_reflns 6594
_refine_ls_number_restraints 6
_refine_ls_restrained_S_all 1.023
_refine_ls_R_factor_all 0.0857
_refine_ls_R_factor_gt 0.0504
_refine_ls_shift/su_max 0.001
_refine_ls_shift/su_mean 0.000
_refine_ls_structure_factor_coef Fsqd
_refine_ls_weighting_details 'calc w=1/[\s^2^(Fo^2^)+(0.0499P)^2^+1.5769P] where P=(Fo^2^+2Fc^2^)/3'
_refine_ls_weighting_scheme calc
_refine_ls_wR_factor_gt 0.1184
_refine_ls_wR_factor_ref 0.1423
_reflns_number_gt 4292
_reflns_number_total 6594
_reflns_threshold_expression I>2\s(I)
_cod_data_source_file bt2789.cif
_cod_data_source_block I
_cod_original_sg_symbol_H-M 'P 21/c'
_cod_database_code 2219781
_cod_database_fobs_code 2219781

loop_
_symmetry_equiv_pos_as_xyz
'x, y, z'
'-x, y+1/2, -z+1/2'
'-x, -y, -z'
'x, -y-1/2, z-1/2'

loop_
_atom_site_type_symbol
_atom_site_label
_atom_site_fract_x
_atom_site_fract_y
_atom_site_fract_z
_atom_site_U_iso_or_equiv
_atom_site_adp_type
_atom_site_calc_flag
_atom_site_refinement_flags
_atom_site_occupancy
Cl Cl1 -0.05360(11) 0.97426(6) 1.29295(10) 0.1304(4) Uani d . 1
Cl Cl2 0.49992(8) 0.55063(4) 0.67733(9) 0.0936(3) Uani d . 1
S S1 -0.22821(6) 0.89305(5) 0.68804(10) 0.0988(3) Uani d U 1
S S2 0.13985(5) 0.72882(3) 0.29751(6) 0.05543(17) Uani d . 1
N N2 -0.03047(14) 0.82027(8) 0.48954(18) 0.0442(4) Uani d . 1
N N1 0.06227(14) 0.85803(8) 0.52541(18) 0.0458(4) Uani d . 1
C C4 0.08940(18) 0.77699(10) 0.4007(2) 0.0457(5) Uani d . 1
C C5 0.13504(17) 0.83241(10) 0.4710(2) 0.0432(5) Uani d . 1
C C3 -0.01665(18) 0.77170(10) 0.4154(2) 0.0474(5) Uani d . 1
H H3 -0.0692 0.7402 0.3804 0.057 Uiso calc R 1
C C6 -0.12269(18) 0.83142(11) 0.5402(2) 0.0487(5) Uani d . 1
C C7 -0.1128(2) 0.87324(13) 0.6357(3) 0.0660(7) Uani d . 1
H H7 -0.0430 0.8924 0.6756 0.079 Uiso calc R 1
C C8 -0.1672(2) 0.91670(13) 0.8564(3) 0.0708(7) Uani d . 1
C C9 -0.0600(2) 0.90247(14) 0.9387(3) 0.0749(8) Uani d . 1
H H9 -0.0108 0.8804 0.9040 0.090 Uiso calc R 1
C C10 -0.0243(3) 0.92044(15) 1.0718(4) 0.0844(9) Uani d . 1
H H10 0.0490 0.9110 1.1262 0.101 Uiso calc R 1
C C11 -0.0963(3) 0.95220(14) 1.1244(3) 0.0815(9) Uani d . 1
C C12 -0.2020(3) 0.96751(19) 1.0443(4) 0.1049(12) Uani d . 1
H H12 -0.2504 0.9899 1.0797 0.126 Uiso calc R 1
C C13 -0.2377(3) 0.95004(19) 0.9112(4) 0.1074(13) Uani d . 1
H H13 -0.3104 0.9608 0.8570 0.129 Uiso calc R 1
C C14 -0.22593(18) 0.79358(11) 0.4766(2) 0.0521(5) Uani d . 1
C C15 -0.3037(2) 0.81280(15) 0.3589(3) 0.0748(8) Uani d . 1
H H15 -0.2918 0.8497 0.3186 0.090 Uiso calc R 1
C C16 -0.4000(3) 0.7778(2) 0.2995(4) 0.0977(11) Uani d . 1
H H16 -0.4524 0.7911 0.2192 0.117 Uiso calc R 1
C C17 -0.4182(3) 0.7247(2) 0.3572(4) 0.1013(13) Uani d . 1
H H17 -0.4834 0.7014 0.3171 0.122 Uiso calc R 1
C C18 -0.3416(4) 0.7046(2) 0.4741(4) 0.1147(15) Uani d . 1
H H18 -0.3544 0.6677 0.5137 0.138 Uiso calc R 1
C C19 -0.2445(3) 0.73921(16) 0.5344(3) 0.0901(10) Uani d . 1
H H19 -0.1919 0.7254 0.6141 0.108 Uiso calc R 1
C C20 0.23637(18) 0.67789(10) 0.4109(2) 0.0465(5) Uani d . 1
C C21 0.3060(2) 0.64266(12) 0.3584(3) 0.0584(6) Uani d . 1
H H21 0.2985 0.6456 0.2670 0.070 Uiso calc R 1
C C22 0.3863(2) 0.60336(12) 0.4394(3) 0.0656(7) Uani d . 1
H H22 0.4333 0.5801 0.4035 0.079 Uiso calc R 1
C C23 0.3961(2) 0.59894(11) 0.5732(3) 0.0615(6) Uani d . 1
C C24 0.3265(2) 0.63248(13) 0.6277(3) 0.0653(7) Uani d . 1
H H24 0.3333 0.6286 0.7187 0.078 Uiso calc R 1
C C25 0.2463(2) 0.67213(12) 0.5457(2) 0.0571(6) Uani d . 1
H H25 0.1989 0.6950 0.5817 0.069 Uiso calc R 1
C C26 0.24546(18) 0.86348(11) 0.4912(2) 0.0471(5) Uani d . 1
C C27 0.34364(19) 0.83066(12) 0.5004(2) 0.0544(6) Uani d . 1
H H27 0.3402 0.7878 0.4864 0.065 Uiso calc R 1
C C28 0.4473(2) 0.86127(14) 0.5304(3) 0.0653(7) Uani d . 1
H H28 0.5130 0.8389 0.5364 0.078 Uiso calc R 1
C C29 0.4531(2) 0.92423(15) 0.5512(3) 0.0738(8) Uani d . 1
H H29 0.5228 0.9445 0.5725 0.089 Uiso calc R 1
C C30 0.3564(2) 0.95734(14) 0.5405(3) 0.0780(8) Uani d . 1
H H30 0.3604 1.0003 0.5534 0.094 Uiso calc R 1
C C31 0.2524(2) 0.92733(12) 0.5107(3) 0.0637(7) Uani d . 1
H H31 0.1870 0.9502 0.5039 0.076 Uiso calc R 1

loop_
_atom_site_aniso_label
_atom_site_aniso_U_11
_atom_site_aniso_U_22
_atom_site_aniso_U_33
_atom_site_aniso_U_12
_atom_site_aniso_U_13
_atom_site_aniso_U_23
Cl1 0.1506(10) 0.1492(10) 0.0782(6) 0.0227(8) 0.0167(6) -0.0108(6)
Cl2 0.0875(6) 0.0736(5) 0.1054(6) 0.0208(4) 0.0094(5) 0.0060(4)
S1 0.0426(4) 0.1458(8) 0.1049(6) 0.0127(4) 0.0184(4) -0.0526(6)
S2 0.0496(3) 0.0730(4) 0.0426(3) 0.0013(3) 0.0128(2) -0.0085(3)
N2 0.0340(9) 0.0478(10) 0.0491(10) -0.0018(7) 0.0103(7) 0.0014(8)
N1 0.0401(9) 0.0447(9) 0.0511(10) -0.0051(7) 0.0119(8) 0.0017(8)
C4 0.0388(11) 0.0537(12) 0.0425(11) -0.0019(9) 0.0097(9) -0.0018(9)
C5 0.0382(11) 0.0498(12) 0.0404(10) -0.0024(9) 0.0103(8) 0.0055(9)
C3 0.0373(11) 0.0513(12) 0.0504(12) -0.0036(9) 0.0089(9) -0.0035(10)
C6 0.0351(11) 0.0543(13) 0.0546(13) 0.0051(9) 0.0109(9) 0.0013(10)
C7 0.0375(12) 0.0774(17) 0.0822(18) 0.0019(11) 0.0173(12) -0.0179(15)
C8 0.0533(15) 0.0706(17) 0.089(2) 0.0111(13) 0.0222(14) -0.0161(15)
C9 0.0548(16) 0.0710(18) 0.099(2) 0.0148(13) 0.0241(15) -0.0101(16)
C10 0.0685(19) 0.084(2) 0.092(2) 0.0161(16) 0.0113(16) 0.0015(18)
C11 0.091(2) 0.0686(18) 0.080(2) 0.0153(16) 0.0203(17) -0.0020(15)
C12 0.103(3) 0.118(3) 0.092(2) 0.049(2) 0.028(2) -0.021(2)
C13 0.074(2) 0.142(3) 0.098(3) 0.051(2) 0.0150(18) -0.031(2)
C14 0.0384(11) 0.0631(14) 0.0565(13) -0.0014(10) 0.0175(10) -0.0032(11)
C15 0.0466(14) 0.087(2) 0.0811(19) -0.0006(13) 0.0055(13) 0.0086(16)
C16 0.0480(16) 0.140(3) 0.090(2) -0.0098(19) -0.0007(15) -0.009(2)
C17 0.072(2) 0.147(4) 0.092(3) -0.055(2) 0.0362(19) -0.042(2)
C18 0.135(4) 0.118(3) 0.096(3) -0.071(3) 0.043(3) -0.011(2)
C19 0.099(2) 0.091(2) 0.0697(19) -0.0358(19) 0.0118(17) 0.0075(17)
C20 0.0432(11) 0.0498(12) 0.0489(12) -0.0083(9) 0.0177(9) -0.0106(10)
C21 0.0645(15) 0.0629(15) 0.0545(14) -0.0016(12) 0.0283(12) -0.0093(12)
C22 0.0661(16) 0.0593(15) 0.0797(18) 0.0048(13) 0.0347(14) -0.0102(13)
C23 0.0583(15) 0.0484(13) 0.0731(17) -0.0009(11) 0.0136(13) -0.0042(12)
C24 0.0750(18) 0.0684(16) 0.0510(14) 0.0034(14) 0.0175(12) -0.0034(12)
C25 0.0569(14) 0.0674(15) 0.0510(13) 0.0055(12) 0.0227(11) -0.0067(11)
C26 0.0421(11) 0.0585(13) 0.0391(11) -0.0097(10) 0.0103(9) 0.0051(9)
C27 0.0453(12) 0.0629(14) 0.0555(13) -0.0062(11) 0.0164(10) -0.0006(11)
C28 0.0421(13) 0.0853(19) 0.0682(16) -0.0075(12) 0.0167(11) 0.0051(14)
C29 0.0478(15) 0.085(2) 0.0841(19) -0.0233(14) 0.0140(13) 0.0101(16)
C30 0.0644(18) 0.0612(16) 0.102(2) -0.0207(14) 0.0169(16) 0.0073(15)
C31 0.0503(14) 0.0570(15) 0.0802(18) -0.0086(11) 0.0150(12) 0.0087(13)

loop_
_atom_type_symbol
_atom_type_description
_atom_type_scat_dispersion_real
_atom_type_scat_dispersion_imag
_atom_type_scat_source
C C 0.0033 0.0016 'International Tables Vol C Tables 4.2.6.8 and 6.1.1.4'
H H 0.0000 0.0000 'International Tables Vol C Tables 4.2.6.8 and 6.1.1.4'
N N 0.0061 0.0033 'International Tables Vol C Tables 4.2.6.8 and 6.1.1.4'
S S 0.1246 0.1234 'International Tables Vol C Tables 4.2.6.8 and 6.1.1.4'
Cl Cl 0.1484 0.1585 'International Tables Vol C Tables 4.2.6.8 and 6.1.1.4'

loop_
_geom_angle_atom_site_label_1
_geom_angle_atom_site_label_2
_geom_angle_atom_site_label_3
_geom_angle
C7 S1 C8 104.26(13)
C4 S2 C20 104.53(10)
C3 N2 N1 111.96(17)
C3 N2 C6 127.43(18)
N1 N2 C6 120.35(17)
C5 N1 N2 105.27(17)
C3 C4 C5 104.59(19)
C3 C4 S2 124.02(17)
C5 C4 S2 130.90(16)
N1 C5 C4 110.79(18)
N1 C5 C26 118.32(19)
C4 C5 C26 130.9(2)
N2 C3 C4 107.39(19)
N2 C3 H3 126.3
C4 C3 H3 126.3
C7 C6 N2 120.0(2)
C7 C6 C14 125.0(2)
N2 C6 C14 114.93(19)
C6 C7 S1 120.9(2)
C6 C7 H7 119.5
S1 C7 H7 119.5
C9 C8 C13 117.9(3)
C9 C8 S1 126.3(2)
C13 C8 S1 115.7(2)
C8 C9 C10 120.9(3)
C8 C9 H9 119.6
C10 C9 H9 119.6
C11 C10 C9 120.1(3)
C11 C10 H10 120.0
C9 C10 H10 120.0
C12 C11 C10 119.9(3)
C12 C11 Cl1 119.3(3)
C10 C11 Cl1 120.8(3)
C11 C12 C13 120.1(3)
C11 C12 H12 119.9
C13 C12 H12 119.9
C12 C13 C8 121.0(3)
C12 C13 H13 119.5
C8 C13 H13 119.5
C19 C14 C15 119.1(3)
C19 C14 C6 120.7(2)
C15 C14 C6 120.2(2)
C14 C15 C16 120.4(3)
C14 C15 H15 119.8
C16 C15 H15 119.8
C17 C16 C15 120.2(3)
C17 C16 H16 119.9
C15 C16 H16 119.9
C16 C17 C18 120.2(3)
C16 C17 H17 119.9
C18 C17 H17 119.9
C17 C18 C19 120.0(4)
C17 C18 H18 120.0
C19 C18 H18 120.0
C14 C19 C18 120.0(3)
C14 C19 H19 120.0
C18 C19 H19 120.0
C25 C20 C21 119.2(2)
C25 C20 S2 124.29(17)
C21 C20 S2 116.56(18)
C22 C21 C20 120.9(2)
C22 C21 H21 119.6
C20 C21 H21 119.6
C23 C22 C21 119.2(2)
C23 C22 H22 120.4
C21 C22 H22 120.4
C22 C23 C24 121.3(2)
C22 C23 Cl2 119.4(2)
C24 C23 Cl2 119.3(2)
C23 C24 C25 119.2(2)
C23 C24 H24 120.4
C25 C24 H24 120.4
C20 C25 C24 120.3(2)
C20 C25 H25 119.8
C24 C25 H25 119.8
C27 C26 C31 118.8(2)
C27 C26 C5 122.3(2)
C31 C26 C5 118.7(2)
C26 C27 C28 120.4(2)
C26 C27 H27 119.8
C28 C27 H27 119.8
C29 C28 C27 120.2(3)
C29 C28 H28 119.9
C27 C28 H28 119.9
C30 C29 C28 120.0(2)
C30 C29 H29 120.0
C28 C29 H29 120.0
C29 C30 C31 120.4(3)
C29 C30 H30 119.8
C31 C30 H30 119.8
C26 C31 C30 120.2(3)
C26 C31 H31 119.9
C30 C31 H31 119.9

loop_
_geom_bond_atom_site_label_1
_geom_bond_atom_site_label_2
_geom_bond_distance
Cl1 C11 1.735(3)
Cl2 C23 1.742(3)
S1 C7 1.734(3)
S1 C8 1.756(3)
S2 C4 1.742(2)
S2 C20 1.772(2)
N2 C3 1.340(3)
N2 N1 1.359(2)
N2 C6 1.420(3)
N1 C5 1.325(3)
C4 C3 1.373(3)
C4 C5 1.419(3)
C5 C26 1.476(3)
C3 H3 0.9300
C6 C7 1.318(3)
C6 C14 1.485(3)
C7 H7 0.9300
C8 C9 1.371(4)
C8 C13 1.383(4)
C9 C10 1.374(4)
C9 H9 0.9300
C10 C11 1.366(4)
C10 H10 0.9300
C11 C12 1.355(5)
C12 C13 1.371(5)
C12 H12 0.9300
C13 H13 0.9300
C14 C19 1.365(4)
C14 C15 1.366(4)
C15 C16 1.382(4)
C15 H15 0.9300
C16 C17 1.340(5)
C16 H16 0.9300
C17 C18 1.360(6)
C17 H17 0.9300
C18 C19 1.386(5)
C18 H18 0.9300
C19 H19 0.9300
C20 C25 1.378(3)
C20 C21 1.382(3)
C21 C22 1.375(4)
C21 H21 0.9300
C22 C23 1.366(4)
C22 H22 0.9300
C23 C24 1.374(4)
C24 C25 1.383(4)
C24 H24 0.9300
C25 H25 0.9300
C26 C27 1.382(3)
C26 C31 1.384(3)
C27 C28 1.388(3)
C27 H27 0.9300
C28 C29 1.367(4)
C28 H28 0.9300
C29 C30 1.367(4)
C29 H29 0.9300
C30 C31 1.386(3)
C30 H30 0.9300
C31 H31 0.9300

loop_
_geom_hbond_atom_site_label_D
_geom_hbond_atom_site_label_H
_geom_hbond_atom_site_label_A
_geom_hbond_distance_DH
_geom_hbond_distance_HA
_geom_hbond_distance_DA
_geom_hbond_angle_DHA
_geom_hbond_publ_flag
C7 H7 N1 0.9300 2.4400 2.772(3) 101.00 yes

loop_
_geom_torsion_atom_site_label_1
_geom_torsion_atom_site_label_2
_geom_torsion_atom_site_label_3
_geom_torsion_atom_site_label_4
_geom_torsion
C3 N2 N1 C5 0.5(2)
C6 N2 N1 C5 175.07(18)
C20 S2 C4 C3 -104.7(2)
C20 S2 C4 C5 84.6(2)
N2 N1 C5 C4 -0.8(2)
N2 N1 C5 C26 179.40(17)
C3 C4 C5 N1 0.8(2)
S2 C4 C5 N1 172.85(17)
C3 C4 C5 C26 -179.5(2)
S2 C4 C5 C26 -7.4(4)
N1 N2 C3 C4 -0.1(2)
C6 N2 C3 C4 -174.1(2)
C5 C4 C3 N2 -0.4(2)
S2 C4 C3 N2 -173.19(16)
C3 N2 C6 C7 164.7(2)
N1 N2 C6 C7 -8.9(3)
C3 N2 C6 C14 -15.9(3)
N1 N2 C6 C14 170.50(18)
N2 C6 C7 S1 173.84(18)
C14 C6 C7 S1 -5.5(4)
C8 S1 C7 C6 152.2(2)
C7 S1 C8 C9 -19.9(3)
C7 S1 C8 C13 163.8(3)
C13 C8 C9 C10 0.5(5)
S1 C8 C9 C10 -175.8(3)
C8 C9 C10 C11 0.9(5)
C9 C10 C11 C12 -1.8(6)
C9 C10 C11 Cl1 179.0(3)
C10 C11 C12 C13 1.4(6)
Cl1 C11 C12 C13 -179.4(3)
C11 C12 C13 C8 0.0(7)
C9 C8 C13 C12 -1.0(6)
S1 C8 C13 C12 175.7(4)
C7 C6 C14 C19 -85.5(4)
N2 C6 C14 C19 95.2(3)
C7 C6 C14 C15 94.6(3)
N2 C6 C14 C15 -84.7(3)
C19 C14 C15 C16 0.2(5)
C6 C14 C15 C16 -179.9(3)
C14 C15 C16 C17 0.3(5)
C15 C16 C17 C18 -0.5(6)
C16 C17 C18 C19 0.1(7)
C15 C14 C19 C18 -0.5(5)
C6 C14 C19 C18 179.6(3)
C17 C18 C19 C14 0.3(6)
C4 S2 C20 C25 11.8(2)
C4 S2 C20 C21 -167.52(18)
C25 C20 C21 C22 -1.6(4)
S2 C20 C21 C22 177.8(2)
C20 C21 C22 C23 0.6(4)
C21 C22 C23 C24 0.7(4)
C21 C22 C23 Cl2 -178.5(2)
C22 C23 C24 C25 -1.0(4)
Cl2 C23 C24 C25 178.2(2)
C21 C20 C25 C24 1.2(4)
S2 C20 C25 C24 -178.1(2)
C23 C24 C25 C20 0.0(4)
N1 C5 C26 C27 147.7(2)
C4 C5 C26 C27 -32.0(3)
N1 C5 C26 C31 -27.8(3)
C4 C5 C26 C31 152.5(2)
C31 C26 C27 C28 0.8(3)
C5 C26 C27 C28 -174.7(2)
C26 C27 C28 C29 0.0(4)
C27 C28 C29 C30 -0.9(4)
C28 C29 C30 C31 1.0(5)
C27 C26 C31 C30 -0.7(4)
C5 C26 C31 C30 174.9(2)
C29 C30 C31 C26 -0.1(5)

loop_
_cod_related_entry_id
_cod_related_entry_database
_cod_related_entry_code
1 ChemSpider 24740869
